data_7153785
loop_
_publ_author_name
'Veillard, Romain'
'Bernoud, Elise'
'Abdellah, Ibrahim'
'Lohier, Jean-Fran\,cois'
'Alayrac, Carole'
'Gaumont, Annie-Claude'

_publ_section_title
;
 Silyl alkynylphosphine-boranes: key precursors of triazolylphosphines via
 tandem desilylation-Click chemistry.
;
_journal_issue 22
_journal_name_full 'Organic &amp; biomolecular chemistry'
_journal_page_first 3635
_journal_page_last 3640
_journal_paper_doi 10.1039/c4ob00397g
_journal_volume 12
_journal_year 2014
_chemical_formula_moiety 'C22 H29 B N3 P'
_chemical_formula_sum 'C22 H29 B N3 P'
_chemical_formula_weight 377.26
_chemical_melting_point 413
_chemical_name_systematic
; 
 4-(Diethylphosphino-borane)-1-([2.2]-paracyclophan-4-yl)-1H-1,2,3-triazole 
;
_space_group_IT_number 29
_symmetry_cell_setting orthorhombic
_symmetry_space_group_name_Hall 'P 2c -2ac'
_symmetry_space_group_name_H-M 'P c a 21'
_atom_sites_solution_hydrogens geom
_atom_sites_solution_primary direct
_atom_sites_solution_secondary difmap
_audit_creation_method SHELXL-97
_cell_angle_alpha 90.00
_cell_angle_beta 90.00
_cell_angle_gamma 90.00
_cell_formula_units_Z 4
_cell_length_a 11.0128(2)
_cell_length_b 7.8943(2)
_cell_length_c 24.9976(5)
_cell_measurement_reflns_used 9960
_cell_measurement_temperature 291(2)
_cell_measurement_theta_max 28.60
_cell_measurement_theta_min 2.44
_cell_volume 2173.25(8)
_computing_cell_refinement 'Bruker SAINT'
_computing_data_collection 'Bruker APEX2'
_computing_data_reduction 'Bruker SAINT'
_computing_molecular_graphics 'Bruker SHELXTL'
_computing_publication_material 'Bruker SHELXTL'
_computing_structure_refinement 'SHELXL-97 (Sheldrick, 2008)'
_computing_structure_solution 'SHELXS-97 (Sheldrick, 2008)'
_diffrn_ambient_temperature 291(2)
_diffrn_measured_fraction_theta_full 1.000
_diffrn_measured_fraction_theta_max 1.000
_diffrn_measurement_device_type 'Bruker APEX-II CCD'
_diffrn_measurement_method '\f and \w scans'
_diffrn_radiation_monochromator graphite
_diffrn_radiation_source 'fine-focus sealed tube'
_diffrn_radiation_type MoK\a
_diffrn_radiation_wavelength 0.71073
_diffrn_reflns_av_R_equivalents 0.0246
_diffrn_reflns_av_sigmaI/netI 0.0192
_diffrn_reflns_limit_h_max 14
_diffrn_reflns_limit_h_min -15
_diffrn_reflns_limit_k_max 11
_diffrn_reflns_limit_k_min -11
_diffrn_reflns_limit_l_max 35
_diffrn_reflns_limit_l_min -35
_diffrn_reflns_number 34410
_diffrn_reflns_theta_full 30.03
_diffrn_reflns_theta_max 30.03
_diffrn_reflns_theta_min 2.58
_exptl_absorpt_coefficient_mu 0.137
_exptl_absorpt_correction_type none
_exptl_crystal_colour colourless
_exptl_crystal_density_diffrn 1.153
_exptl_crystal_density_method 'not measured'
_exptl_crystal_description block
_exptl_crystal_F_000 808
_exptl_crystal_size_max 0.47
_exptl_crystal_size_mid 0.45
_exptl_crystal_size_min 0.31
_refine_diff_density_max 0.233
_refine_diff_density_min -0.197
_refine_diff_density_rms 0.053
_refine_ls_abs_structure_details 'Flack H D (1983), Acta Cryst. A39, 876-881'
_refine_ls_abs_structure_Flack -0.01(7)
_refine_ls_extinction_method none
_refine_ls_goodness_of_fit_ref 1.058
_refine_ls_hydrogen_treatment constr
_refine_ls_matrix_type full
_refine_ls_number_parameters 247
_refine_ls_number_reflns 6342
_refine_ls_number_restraints 1
_refine_ls_restrained_S_all 1.058
_refine_ls_R_factor_all 0.0509
_refine_ls_R_factor_gt 0.0431
_refine_ls_shift/su_max 0.001
_refine_ls_shift/su_mean 0.000
_refine_ls_structure_factor_coef Fsqd
_refine_ls_weighting_details 'calc w=1/[\s^2^(Fo^2^)+(0.0729P)^2^+0.1252P] where P=(Fo^2^+2Fc^2^)/3'
_refine_ls_weighting_scheme calc
_refine_ls_wR_factor_gt 0.1136
_refine_ls_wR_factor_ref 0.1195
_reflns_number_gt 5510
_reflns_number_total 6342
_reflns_threshold_expression >2sigma(I)
_cod_data_source_file c4ob00397g2.cif
_cod_data_source_block 2n
_cod_depositor_comments
;
The following automatic conversions were performed:

'_symmetry_cell_setting' value 'Orthorhombic' changed to
'orthorhombic' according to
/usr/data/users/saulius/crontab/automatic-downloads/rss-feeds/RSC/lib/dictionaries/cif_core.dic
dictionary named 'cif_core.dic' version 2.4.2 from 2011-04-26.

Automatic conversion script
Id: cif_fix_values 2281 2013-09-26 08:29:07Z andrius 

 Adding full bibliography for 7153779--7153787.cif.
;
_cod_original_sg_symbol_H-M 'Pca2(1) '
_cod_database_code 7153785

loop_
_symmetry_equiv_pos_as_xyz
'x, y, z'
'-x, -y, z+1/2'
'x+1/2, -y, z'
'-x+1/2, y, z+1/2'

loop_
_atom_site_label
_atom_site_type_symbol
_atom_site_fract_x
_atom_site_fract_y
_atom_site_fract_z
_atom_site_U_iso_or_equiv
_atom_site_adp_type
_atom_site_occupancy
_atom_site_symmetry_multiplicity
_atom_site_calc_flag
_atom_site_refinement_flags
P1 P 0.94255(4) 1.19160(5) 0.183810(18) 0.04949(11) Uani 1 1 d .
C4 C 0.94087(11) 0.94740(16) -0.01268(6) 0.0383(3) Uani 1 1 d .
C3 C 1.01983(13) 0.80883(17) -0.01526(8) 0.0461(3) Uani 1 1 d .
C17 C 0.98237(12) 1.06029(18) 0.07883(7) 0.0431(3) Uani 1 1 d .
H17 H 1.0665 1.0513 0.0802 0.052 Uiso 1 1 calc R
C5 C 0.88054(14) 1.00869(17) -0.05742(6) 0.0439(3) Uani 1 1 d .
H5 H 0.8269 1.0990 -0.0540 0.053 Uiso 1 1 calc R
C8 C 1.05658(15) 0.7637(2) -0.06673(9) 0.0585(5) Uani 1 1 d .
H8 H 1.1218 0.6900 -0.0709 0.070 Uiso 1 1 calc R
C2 C 1.04095(18) 0.6881(2) 0.03005(10) 0.0615(5) Uani 1 1 d .
H2A H 1.0497 0.7521 0.0629 0.074 Uiso 1 1 calc R
H2B H 1.1164 0.6278 0.0239 0.074 Uiso 1 1 calc R
C11 C 0.73066(18) 0.6815(2) -0.10072(10) 0.0647(5) Uani 1 1 d .
C7 C 0.99850(19) 0.8257(2) -0.11159(9) 0.0625(5) Uani 1 1 d .
H7 H 1.0255 0.7936 -0.1454 0.075 Uiso 1 1 calc R
C15 C 0.74494(17) 0.6695(2) -0.00454(10) 0.0626(5) Uani 1 1 d .
H15 H 0.7159 0.7031 0.0287 0.075 Uiso 1 1 calc R
C18 C 0.90660(13) 1.12072(19) 0.11776(6) 0.0419(3) Uani 1 1 d .
C6 C 0.89991(18) 0.9359(2) -0.10707(7) 0.0546(4) Uani 1 1 d .
C16 C 0.69000(15) 0.7285(2) -0.05042(10) 0.0604(5) Uani 1 1 d .
H16 H 0.6241 0.8015 -0.0476 0.072 Uiso 1 1 calc R
C13 C 0.86635(19) 0.4850(2) -0.05720(13) 0.0755(7) Uani 1 1 d .
H13 H 0.9197 0.3940 -0.0597 0.091 Uiso 1 1 calc R
C19 C 0.8253(2) 1.3466(3) 0.19837(9) 0.0749(6) Uani 1 1 d .
H19A H 0.8396 1.4469 0.1769 0.090 Uiso 1 1 calc R
H19B H 0.7472 1.3002 0.1880 0.090 Uiso 1 1 calc R
C14 C 0.84499(17) 0.5586(2) -0.00775(11) 0.0687(6) Uani 1 1 d .
C1 C 0.9359(3) 0.5565(4) 0.03702(14) 0.0993(10) Uani 1 1 d .
H1A H 0.9708 0.4439 0.0395 0.119 Uiso 1 1 calc R
H1B H 0.8941 0.5795 0.0704 0.119 Uiso 1 1 calc R
C12 C 0.81009(19) 0.5441(3) -0.10263(12) 0.0716(6) Uani 1 1 d .
H12 H 0.8253 0.4915 -0.1352 0.086 Uiso 1 1 calc R
C9 C 0.8041(2) 0.9459(3) -0.15005(8) 0.0732(6) Uani 1 1 d .
H9A H 0.8434 0.9459 -0.1848 0.088 Uiso 1 1 calc R
H9B H 0.7604 1.0519 -0.1464 0.088 Uiso 1 1 calc R
C21 C 0.9107(2) 1.0107(3) 0.22587(8) 0.0695(6) Uani 1 1 d .
H21A H 0.9243 1.0419 0.2629 0.083 Uiso 1 1 calc R
H21B H 0.8257 0.9805 0.2221 0.083 Uiso 1 1 calc R
C10 C 0.7126(3) 0.7978(3) -0.14769(12) 0.0859(7) Uani 1 1 d .
H10A H 0.6310 0.8439 -0.1462 0.103 Uiso 1 1 calc R
H10B H 0.7193 0.7322 -0.1804 0.103 Uiso 1 1 calc R
C20 C 0.8201(4) 1.3974(4) 0.25664(11) 0.1122(12) Uani 1 1 d .
H20A H 0.8170 1.2977 0.2786 0.168 Uiso 1 1 calc R
H20B H 0.7490 1.4648 0.2628 0.168 Uiso 1 1 calc R
H20C H 0.8912 1.4621 0.2655 0.168 Uiso 1 1 calc R
N1 N 0.90910(10) 1.01662(15) 0.03810(5) 0.0387(2) Uani 1 1 d .
N2 N 0.79200(11) 1.04949(18) 0.05086(6) 0.0482(3) Uani 1 1 d .
N3 N 0.79081(11) 1.1117(2) 0.09889(6) 0.0510(3) Uani 1 1 d .
C22 C 0.9878(4) 0.8584(4) 0.21263(17) 0.1191(12) Uani 1 1 d .
H22A H 0.9575 0.8055 0.1807 0.179 Uiso 1 1 calc R
H22B H 0.9847 0.7792 0.2417 0.179 Uiso 1 1 calc R
H22C H 1.0702 0.8937 0.2070 0.179 Uiso 1 1 calc R
B1 B 1.1042(3) 1.2770(5) 0.18885(16) 0.0954(10) Uani 1 1 d .
H1C H 1.1603 1.1922 0.1767 0.143 Uiso 1 1 calc R
H1D H 1.1218 1.3054 0.2254 0.143 Uiso 1 1 calc R
H1E H 1.1119 1.3764 0.1670 0.143 Uiso 1 1 calc R

loop_
_atom_site_aniso_label
_atom_site_aniso_U_11
_atom_site_aniso_U_22
_atom_site_aniso_U_33
_atom_site_aniso_U_23
_atom_site_aniso_U_13
_atom_site_aniso_U_12
P1 0.0486(2) 0.05039(19) 0.0495(2) -0.00730(17) -0.01262(19) 0.00163(15)
C4 0.0301(6) 0.0337(5) 0.0511(7) -0.0048(5) 0.0060(5) -0.0047(4)
C3 0.0254(6) 0.0401(6) 0.0729(10) -0.0094(6) 0.0023(6) -0.0005(5)
C17 0.0278(5) 0.0447(6) 0.0567(8) -0.0049(6) -0.0054(6) -0.0013(5)
C5 0.0454(7) 0.0354(6) 0.0508(8) 0.0001(6) 0.0083(6) -0.0028(5)
C8 0.0337(7) 0.0539(8) 0.0880(14) -0.0214(9) 0.0190(8) -0.0024(6)
C2 0.0506(9) 0.0479(8) 0.0861(14) -0.0018(8) -0.0156(9) 0.0144(7)
C11 0.0449(9) 0.0549(10) 0.0942(15) -0.0205(9) -0.0128(9) -0.0063(7)
C7 0.0548(10) 0.0674(11) 0.0654(11) -0.0171(9) 0.0261(9) -0.0096(8)
C15 0.0451(9) 0.0495(8) 0.0933(14) 0.0019(9) 0.0117(9) -0.0150(7)
C18 0.0337(6) 0.0451(7) 0.0467(7) -0.0053(6) -0.0051(6) 0.0003(5)
C6 0.0628(10) 0.0517(8) 0.0494(9) -0.0003(7) 0.0140(8) -0.0074(7)
C16 0.0337(7) 0.0483(8) 0.0992(15) -0.0109(9) -0.0014(9) -0.0020(6)
C13 0.0486(9) 0.0369(7) 0.141(2) -0.0033(11) 0.0088(12) -0.0024(7)
C19 0.0901(15) 0.0753(12) 0.0593(11) -0.0166(9) -0.0137(10) 0.0317(11)
C14 0.0466(9) 0.0476(8) 0.1119(17) 0.0215(10) -0.0023(10) -0.0149(7)
C1 0.0749(16) 0.1007(19) 0.122(2) 0.0588(18) -0.0160(15) -0.0193(13)
C12 0.0525(10) 0.0503(9) 0.1119(18) -0.0251(10) 0.0002(11) -0.0071(8)
C9 0.0941(16) 0.0811(13) 0.0445(9) -0.0016(9) 0.0018(9) 0.0099(12)
C21 0.0842(15) 0.0677(12) 0.0566(11) 0.0060(9) -0.0100(10) -0.0005(10)
C10 0.0870(18) 0.0842(15) 0.0865(16) -0.0175(12) -0.0291(14) 0.0025(12)
C20 0.163(3) 0.102(2) 0.0718(16) -0.0256(15) -0.0129(18) 0.061(2)
N1 0.0271(5) 0.0398(5) 0.0490(6) -0.0048(5) -0.0004(4) 0.0007(4)
N2 0.0296(6) 0.0624(7) 0.0524(7) -0.0127(6) -0.0031(5) 0.0070(5)
N3 0.0323(6) 0.0694(8) 0.0512(7) -0.0126(6) -0.0032(5) 0.0080(5)
C22 0.161(3) 0.0749(16) 0.122(3) 0.0245(18) 0.007(3) 0.0328(19)
B1 0.0633(15) 0.113(2) 0.110(2) -0.019(2) -0.0251(17) -0.0292(15)

loop_
_atom_type_symbol
_atom_type_description
_atom_type_scat_dispersion_real
_atom_type_scat_dispersion_imag
_atom_type_scat_source
C C 0.0033 0.0016 'International Tables Vol C Tables 4.2.6.8 and 6.1.1.4'
H H 0.0000 0.0000 'International Tables Vol C Tables 4.2.6.8 and 6.1.1.4'
B B 0.0013 0.0007 'International Tables Vol C Tables 4.2.6.8 and 6.1.1.4'
N N 0.0061 0.0033 'International Tables Vol C Tables 4.2.6.8 and 6.1.1.4'
P P 0.1023 0.0942 'International Tables Vol C Tables 4.2.6.8 and 6.1.1.4'

loop_
_geom_angle_atom_site_label_1
_geom_angle_atom_site_label_2
_geom_angle_atom_site_label_3
_geom_angle
C18 P1 C21 104.30(9)
C18 P1 C19 103.80(8)
C21 P1 C19 106.11(13)
C18 P1 B1 112.23(13)
C21 P1 B1 114.96(15)
C19 P1 B1 114.35(15)
C5 C4 C3 122.22(14)
C5 C4 N1 117.80(12)
C3 C4 N1 119.55(14)
C8 C3 C4 115.00(17)
C8 C3 C2 119.31(15)
C4 C3 C2 123.99(16)
N1 C17 C18 105.20(12)
N1 C17 H17 127.4
C18 C17 H17 127.4
C6 C5 C4 120.26(15)
C6 C5 H5 119.9
C4 C5 H5 119.9
C7 C8 C3 121.60(16)
C7 C8 H8 119.2
C3 C8 H8 119.2
C3 C2 C1 113.06(17)
C3 C2 H2A 109.0
C1 C2 H2A 109.0
C3 C2 H2B 109.0
C1 C2 H2B 109.0
H2A C2 H2B 107.8
C16 C11 C12 116.2(2)
C16 C11 C10 120.19(19)
C12 C11 C10 122.1(2)
C8 C7 C6 121.04(17)
C8 C7 H7 119.5
C6 C7 H7 119.5
C16 C15 C14 120.4(2)
C16 C15 H15 119.8
C14 C15 H15 119.8
N3 C18 C17 107.86(13)
N3 C18 P1 122.93(12)
C17 C18 P1 129.14(11)
C5 C6 C7 116.82(18)
C5 C6 C9 120.64(17)
C7 C6 C9 121.25(18)
C15 C16 C11 121.56(18)
C15 C16 H16 119.2
C11 C16 H16 119.2
C12 C13 C14 121.18(18)
C12 C13 H13 119.4
C14 C13 H13 119.4
C20 C19 P1 113.49(17)
C20 C19 H19A 108.9
P1 C19 H19A 108.9
C20 C19 H19B 108.9
P1 C19 H19B 108.9
H19A C19 H19B 107.7
C13 C14 C15 116.3(2)
C13 C14 C1 123.2(2)
C15 C14 C1 119.0(3)
C14 C1 C2 113.74(19)
C14 C1 H1A 108.8
C2 C1 H1A 108.8
C14 C1 H1B 108.8
C2 C1 H1B 108.8
H1A C1 H1B 107.7
C13 C12 C11 121.2(2)
C13 C12 H12 119.4
C11 C12 H12 119.4
C6 C9 C10 112.94(19)
C6 C9 H9A 109.0
C10 C9 H9A 109.0
C6 C9 H9B 109.0
C10 C9 H9B 109.0
H9A C9 H9B 107.8
C22 C21 P1 113.1(2)
C22 C21 H21A 109.0
P1 C21 H21A 109.0
C22 C21 H21B 109.0
P1 C21 H21B 109.0
H21A C21 H21B 107.8
C11 C10 C9 113.91(19)
C11 C10 H10A 108.8
C9 C10 H10A 108.8
C11 C10 H10B 108.8
C9 C10 H10B 108.8
H10A C10 H10B 107.7
C19 C20 H20A 109.5
C19 C20 H20B 109.5
H20A C20 H20B 109.5
C19 C20 H20C 109.5
H20A C20 H20C 109.5
H20B C20 H20C 109.5
C17 N1 N2 110.15(12)
C17 N1 C4 128.71(12)
N2 N1 C4 121.13(11)
N3 N2 N1 107.47(12)
N2 N3 C18 109.33(13)
C21 C22 H22A 109.5
C21 C22 H22B 109.5
H22A C22 H22B 109.5
C21 C22 H22C 109.5
H22A C22 H22C 109.5
H22B C22 H22C 109.5
P1 B1 H1C 109.5
P1 B1 H1D 109.5
H1C B1 H1D 109.5
P1 B1 H1E 109.5
H1C B1 H1E 109.5
H1D B1 H1E 109.5

loop_
_geom_bond_atom_site_label_1
_geom_bond_atom_site_label_2
_geom_bond_distance
P1 C18 1.7878(15)
P1 C21 1.808(2)
P1 C19 1.816(2)
P1 B1 1.908(3)
C4 C5 1.388(2)
C4 C3 1.3989(19)
C4 N1 1.4257(18)
C3 C8 1.395(3)
C3 C2 1.498(3)
C17 N1 1.3440(19)
C17 C18 1.368(2)
C17 H17 0.9300
C5 C6 1.384(2)
C5 H5 0.9300
C8 C7 1.381(3)
C8 H8 0.9300
C2 C1 1.565(3)
C2 H2A 0.9700
C2 H2B 0.9700
C11 C16 1.385(3)
C11 C12 1.394(3)
C11 C10 1.503(4)
C7 C6 1.396(3)
C7 H7 0.9300
C15 C16 1.378(3)
C15 C14 1.410(3)
C15 H15 0.9300
C18 N3 1.3615(19)
C6 C9 1.508(3)
C16 H16 0.9300
C13 C12 1.375(4)
C13 C14 1.386(4)
C13 H13 0.9300
C19 C20 1.512(3)
C19 H19A 0.9700
C19 H19B 0.9700
C14 C1 1.502(4)
C1 H1A 0.9700
C1 H1B 0.9700
C12 H12 0.9300
C9 C10 1.545(4)
C9 H9A 0.9700
C9 H9B 0.9700
C21 C22 1.509(4)
C21 H21A 0.9700
C21 H21B 0.9700
C10 H10A 0.9700
C10 H10B 0.9700
C20 H20A 0.9600
C20 H20B 0.9600
C20 H20C 0.9600
N1 N2 1.3536(17)
N2 N3 1.2973(19)
C22 H22A 0.9600
C22 H22B 0.9600
C22 H22C 0.9600
B1 H1C 0.9600
B1 H1D 0.9600
B1 H1E 0.9600
